data_7025286
loop_
_publ_author_name
'Kilpatrick, Alexander F. R.'
'Kulangara, Shaneesh Vadake'
'Cushion, Michael G.'
'Duchateau, Robbert'
'Mountford, Philip'

_publ_section_title
;
 Synthesis and ethylene trimerisation capability of new chromium(II) and
 chromium(III) heteroscorpionate complexes.
;
_journal_issue 15
_journal_name_full 'Dalton transactions (Cambridge, England : 2003)'
_journal_page_first 3653
_journal_page_last 3664
_journal_paper_doi 10.1039/b926333k
_journal_volume 39
_journal_year 2010
_chemical_formula_moiety 'C18 H27 Cl3 Cr1 N5 Si1, CH2Cl2'
_chemical_formula_sum 'C20 H29 Cl5 Cr N5 Si'
_chemical_formula_weight 596.83
_chemical_name_systematic
;
Cr{HC(Me2pz)2SiMe2N(H)Ph}Cl3 .CH2Cl2
;
_space_group_IT_number 2
_symmetry_cell_setting triclinic
_symmetry_space_group_name_Hall '-P 1'
_symmetry_space_group_name_H-M 'P -1'
_atom_sites_solution_hydrogens geom
_atom_sites_solution_primary direct
_atom_sites_solution_secondary difmap
_cell_angle_alpha 75.1113(14)
_cell_angle_beta 76.7912(14)
_cell_angle_gamma 76.1372(17)
_cell_formula_units_Z 2
_cell_length_a 8.5884(2)
_cell_length_b 11.9779(4)
_cell_length_c 13.6741(5)
_cell_measurement_reflns_used 5667
_cell_measurement_temperature 150
_cell_measurement_theta_max 27
_cell_measurement_theta_min 5
_cell_volume 1298.79(7)
_computing_cell_refinement 'DENZO/SCALEPACK (Otwinowski & Minor, 1997)'
_computing_data_collection 'COLLECT (Nonius, 1997-2001).'
_computing_data_reduction 'DENZO/SCALEPACK (Otwinowski & Minor, 1997)'
_computing_molecular_graphics 'CAMERON (Watkin et al., 1996)'
_computing_publication_material 'CRYSTALS (Betteridge et al., 2003)'
_computing_structure_refinement 'CRYSTALS (Betteridge et al., 2003)'
_computing_structure_solution 'SIR92 (Altomare et al., 1994)'
_diffrn_ambient_temperature 150
_diffrn_measured_fraction_theta_full 0.992
_diffrn_measured_fraction_theta_max 0.990
_diffrn_measurement_device 'Nonius KappaCCD'
_diffrn_measurement_device_type Area
_diffrn_measurement_method \w
_diffrn_radiation_monochromator graphite
_diffrn_radiation_type 'Mo K\a'
_diffrn_radiation_wavelength 0.71073
_diffrn_reflns_av_R_equivalents 0.026
_diffrn_reflns_limit_h_max 11
_diffrn_reflns_limit_h_min -11
_diffrn_reflns_limit_k_max 15
_diffrn_reflns_limit_k_min -15
_diffrn_reflns_limit_l_max 16
_diffrn_reflns_limit_l_min -17
_diffrn_reflns_number 10110
_diffrn_reflns_theta_full 26.939
_diffrn_reflns_theta_max 27.489
_diffrn_reflns_theta_min 5.135
_diffrn_standards_number 0
_exptl_absorpt_coefficient_mu 1.020
_exptl_absorpt_correction_T_max 0.90
_exptl_absorpt_correction_T_min 0.90
_exptl_absorpt_correction_type multi-scan
_exptl_absorpt_process_details 'DENZO/SCALEPACK (Otwinowski & Minor, 1997)'
_exptl_crystal_colour orange
_exptl_crystal_density_diffrn 1.526
_exptl_crystal_density_method 'not measured'
_exptl_crystal_description plate
_exptl_crystal_F_000 614
_exptl_crystal_size_max 0.20
_exptl_crystal_size_mid 0.10
_exptl_crystal_size_min 0.10
_refine_diff_density_max 1.15
_refine_diff_density_min -0.40
_refine_ls_extinction_method None
_refine_ls_goodness_of_fit_ref 1.1225
_refine_ls_hydrogen_treatment mixed
_refine_ls_matrix_type full
_refine_ls_number_parameters 293
_refine_ls_number_reflns 4369
_refine_ls_number_restraints 0
_refine_ls_R_factor_all 0.0669
_refine_ls_R_factor_gt 0.0494
_refine_ls_shift/su_max 0.000314
_refine_ls_structure_factor_coef F
_refine_ls_weighting_details
;
Method, part 1, Chebychev polynomial, (Watkin, 1994, Prince, 1982)
[weight] = 1.0/[A~0~*T~0~(x)+A~1~*T~1~(x) ... +A~n-1~]*T~n-1~(x)]
where A~i~ are the Chebychev coefficients listed below and x= Fcalc/Fmax
Method = Robust Weighting (Prince, 1982)
W = [weight] * [1-(deltaF/6*sigmaF)^2^]^2^
A~i~ are:
0.893 0.239 0.725 0.786E-01 0.247
;
_refine_ls_weighting_scheme calc
_refine_ls_wR_factor_all 0.0578
_refine_ls_wR_factor_gt 0.0467
_refine_ls_wR_factor_ref 0.0448
_reflns_limit_h_max 11
_reflns_limit_h_min -10
_reflns_limit_k_max 15
_reflns_limit_k_min -14
_reflns_limit_l_max 17
_reflns_limit_l_min 0
_reflns_number_gt 4716
_reflns_number_total 5903
_reflns_threshold_expression I>2.0\s(I)
_oxford_diffrn_Wilson_B_factor 2.58
_oxford_diffrn_Wilson_scale 3.39
_oxford_refine_ls_r_factor_ref 0.0450
_oxford_refine_ls_scale 0.4699(7)
_oxford_reflns_number_all 5903
_oxford_reflns_threshold_expression_ref I>3.0\s(I)
_cod_data_source_file b926333k.txt
_cod_data_source_block compound_11
_cod_depositor_comments
;
The following automatic conversions were performed:

'_symmetry_cell_setting' value 'Triclinic' changed to 'triclinic'
according to /home/saulius/struct/CIF-dictionaries/cif_core.dic
dictionary named 'cif_core.dic' version 2.4.2 from 2011-04-26.

Automatic conversion script
Id: cif_fix_values 1891 2012-01-12 08:04:46Z andrius 
;
_cod_original_sg_symbol_H-M 'P -1 '
_cod_original_formula_sum 'C20 H29 Cl5 Cr1 N5 Si1'
_cod_database_code 7025286

loop_
_symmetry_equiv_pos_as_xyz
x,y,z
-x,-y,-z

loop_
_atom_site_label
_atom_site_type_symbol
_atom_site_fract_x
_atom_site_fract_y
_atom_site_fract_z
_atom_site_U_iso_or_equiv
_atom_site_occupancy
_atom_site_adp_type
_atom_site_refinement_flags_posn
Cr1 Cr 0.22246(5) 0.17722(4) 0.22817(4) 0.0248 1.0000 Uani .
N1 N 0.1399(3) 0.2462(2) 0.0851(2) 0.0270 1.0000 Uani .
N2 N -0.0201(3) 0.3046(2) 0.08495(19) 0.0253 1.0000 Uani .
N3 N 0.0341(3) 0.3092(2) 0.28641(19) 0.0262 1.0000 Uani .
N4 N -0.1120(3) 0.3431(2) 0.25217(19) 0.0257 1.0000 Uani .
N5 N 0.0451(3) 0.0609(2) 0.2701(3) 0.0375 1.0000 Uani .
Si1 Si -0.14761(9) 0.12246(7) 0.22930(7) 0.0261 1.0000 Uani .
C1 C 0.2130(4) 0.2664(3) -0.0145(2) 0.0318 1.0000 Uani .
C2 C 0.0994(4) 0.3350(3) -0.0757(3) 0.0333 1.0000 Uani .
C3 C -0.0466(4) 0.3587(3) -0.0113(2) 0.0294 1.0000 Uani .
C4 C 0.3893(4) 0.2237(3) -0.0502(3) 0.0427 1.0000 Uani .
C5 C -0.2073(4) 0.4308(3) -0.0327(3) 0.0384 1.0000 Uani .
C6 C 0.0263(4) 0.3819(3) 0.3489(2) 0.0293 1.0000 Uani .
C7 C -0.1242(4) 0.4591(3) 0.3543(2) 0.0319 1.0000 Uani .
C8 C -0.2106(4) 0.4339(3) 0.2925(2) 0.0276 1.0000 Uani .
C9 C 0.1593(4) 0.3773(3) 0.4045(3) 0.0387 1.0000 Uani .
C10 C -0.3765(4) 0.4861(3) 0.2679(3) 0.0348 1.0000 Uani .
C11 C -0.1395(3) 0.2853(3) 0.1784(2) 0.0251 1.0000 Uani .
C12 C -0.1742(4) 0.0725(3) 0.1187(3) 0.0337 1.0000 Uani .
C13 C -0.3025(4) 0.1049(3) 0.3461(3) 0.0376 1.0000 Uani .
C14 C 0.0982(3) -0.0641(3) 0.2724(2) 0.0291 1.0000 Uani .
C15 C 0.1521(4) -0.1023(4) 0.1798(3) 0.0468 1.0000 Uani .
C16 C 0.1973(5) -0.2176(4) 0.1763(4) 0.0532 1.0000 Uani .
C17 C 0.1953(5) -0.2987(4) 0.2678(4) 0.0537 1.0000 Uani .
C18 C 0.1463(5) -0.2705(4) 0.3622(4) 0.0510 1.0000 Uani .
C19 C 0.0936(4) -0.1472(4) 0.3651(3) 0.0511 1.0000 Uani .
Cl1 Cl 0.42132(9) 0.03364(7) 0.17031(7) 0.0365 1.0000 Uani .
Cl2 Cl 0.26486(9) 0.09805(7) 0.39648(6) 0.0339 1.0000 Uani .
Cl3 Cl 0.40381(9) 0.30634(7) 0.18188(6) 0.0318 1.0000 Uani .
H1 H 0.053(12) 0.057(9) 0.346(8) 0.20(4) 1.0000 Uiso .
H21 H 0.1195 0.3603 -0.1485 0.0409 1.0000 Uiso R
H41 H 0.4150 0.2477 -0.1229 0.0513 1.0000 Uiso R
H42 H 0.4523 0.2555 -0.0193 0.0513 1.0000 Uiso R
H43 H 0.4132 0.1402 -0.0310 0.0513 1.0000 Uiso R
H51 H -0.2006 0.4612 -0.1046 0.0462 1.0000 Uiso R
H52 H -0.2366 0.4941 0.0020 0.0462 1.0000 Uiso R
H53 H -0.2875 0.3827 -0.0090 0.0462 1.0000 Uiso R
H71 H -0.1604 0.5183 0.3936 0.0394 1.0000 Uiso R
H91 H 0.1275 0.4367 0.4436 0.0502 1.0000 Uiso R
H92 H 0.2554 0.3899 0.3560 0.0502 1.0000 Uiso R
H93 H 0.1797 0.3023 0.4490 0.0502 1.0000 Uiso R
H101 H -0.4254 0.5481 0.3031 0.0432 1.0000 Uiso R
H102 H -0.3687 0.5162 0.1959 0.0432 1.0000 Uiso R
H103 H -0.4414 0.4272 0.2890 0.0432 1.0000 Uiso R
H111 H -0.2429 0.3236 0.1609 0.0317 1.0000 Uiso R
H121 H -0.2786 0.1089 0.1019 0.0423 1.0000 Uiso R
H122 H -0.1654 -0.0106 0.1357 0.0423 1.0000 Uiso R
H123 H -0.0923 0.0933 0.0614 0.0423 1.0000 Uiso R
H131 H -0.4078 0.1363 0.3289 0.0444 1.0000 Uiso R
H132 H -0.2850 0.1457 0.3925 0.0444 1.0000 Uiso R
H133 H -0.2950 0.0237 0.3775 0.0444 1.0000 Uiso R
H151 H 0.1577 -0.0449 0.1172 0.0640 1.0000 Uiso R
H161 H 0.2290 -0.2417 0.1125 0.0683 1.0000 Uiso R
H171 H 0.2301 -0.3795 0.2652 0.0627 1.0000 Uiso R
H181 H 0.1478 -0.3299 0.4235 0.0647 1.0000 Uiso R
H191 H 0.0557 -0.1229 0.4287 0.0662 1.0000 Uiso R
C101 C 0.5357(5) 0.8102(4) 0.3960(4) 0.0623 1.0000 Uani .
Cl101 Cl 0.48956(11) 0.67728(8) 0.47584(7) 0.0454 1.0000 Uani .
Cl102 Cl 0.72606(11) 0.78851(8) 0.31605(7) 0.0446 1.0000 Uani .
H1011 H 0.5360 0.8624 0.4379 0.0651 1.0000 Uiso R
H1012 H 0.4544 0.8442 0.3544 0.0651 1.0000 Uiso R

loop_
_atom_site_aniso_label
_atom_site_aniso_U_11
_atom_site_aniso_U_22
_atom_site_aniso_U_33
_atom_site_aniso_U_23
_atom_site_aniso_U_13
_atom_site_aniso_U_12
Cr1 0.0196(2) 0.0238(2) 0.0325(3) -0.00703(19) -0.00847(18) -0.00251(17)
N1 0.0210(12) 0.0289(13) 0.0327(13) -0.0117(11) -0.0068(10) -0.0004(10)
N2 0.0227(11) 0.0250(12) 0.0287(13) -0.0074(10) -0.0068(10) -0.0014(9)
N3 0.0206(11) 0.0282(13) 0.0322(13) -0.0082(10) -0.0100(10) -0.0020(9)
N4 0.0207(11) 0.0253(12) 0.0325(13) -0.0094(10) -0.0082(10) -0.0007(9)
N5 0.0269(13) 0.0266(13) 0.063(2) -0.0092(13) -0.0170(13) -0.0042(11)
Si1 0.0208(4) 0.0250(4) 0.0342(4) -0.0070(3) -0.0075(3) -0.0043(3)
C1 0.0293(15) 0.0344(16) 0.0339(17) -0.0120(13) -0.0042(13) -0.0063(13)
C2 0.0373(17) 0.0356(17) 0.0289(16) -0.0073(13) -0.0073(13) -0.0086(14)
C3 0.0342(16) 0.0276(15) 0.0301(16) -0.0088(12) -0.0082(13) -0.0077(12)
C4 0.0314(17) 0.054(2) 0.0399(19) -0.0148(17) -0.0007(14) -0.0020(15)
C5 0.0395(18) 0.0333(17) 0.0414(19) -0.0050(14) -0.0158(15) -0.0002(14)
C6 0.0317(15) 0.0280(15) 0.0317(16) -0.0088(12) -0.0117(13) -0.0040(12)
C7 0.0343(16) 0.0292(15) 0.0355(17) -0.0127(13) -0.0097(13) -0.0029(13)
C8 0.0245(14) 0.0244(14) 0.0324(16) -0.0073(12) -0.0048(12) -0.0010(11)
C9 0.0399(18) 0.0399(18) 0.045(2) -0.0191(15) -0.0181(15) -0.0025(15)
C10 0.0279(15) 0.0346(17) 0.0435(19) -0.0153(14) -0.0103(14) 0.0024(13)
C11 0.0200(13) 0.0277(14) 0.0300(15) -0.0101(12) -0.0067(11) -0.0027(11)
C12 0.0299(16) 0.0334(16) 0.0402(18) -0.0093(14) -0.0080(13) -0.0074(13)
C13 0.0344(17) 0.0387(18) 0.0383(18) -0.0056(14) -0.0070(14) -0.0067(14)
C14 0.0224(14) 0.0276(15) 0.0384(17) -0.0072(13) -0.0063(12) -0.0056(11)
C15 0.0341(18) 0.055(2) 0.061(2) -0.0290(19) -0.0055(17) -0.0112(16)
C16 0.047(2) 0.049(2) 0.071(3) -0.024(2) -0.014(2) -0.0055(18)
C17 0.037(2) 0.051(2) 0.067(3) -0.005(2) -0.0107(19) -0.0050(17)
C18 0.041(2) 0.044(2) 0.070(3) -0.0097(19) -0.0113(19) -0.0127(17)
C19 0.0343(19) 0.061(2) 0.060(3) -0.004(2) -0.0152(17) -0.0147(17)
Cl1 0.0242(3) 0.0301(4) 0.0536(5) -0.0122(3) -0.0047(3) -0.0011(3)
Cl2 0.0320(4) 0.0329(4) 0.0393(4) -0.0058(3) -0.0156(3) -0.0040(3)
Cl3 0.0274(4) 0.0304(4) 0.0404(4) -0.0054(3) -0.0110(3) -0.0087(3)
C101 0.045(2) 0.036(2) 0.081(3) 0.001(2) 0.012(2) 0.0015(17)
Cl101 0.0456(5) 0.0483(5) 0.0436(5) -0.0085(4) -0.0054(4) -0.0155(4)
Cl102 0.0372(4) 0.0406(5) 0.0505(5) -0.0083(4) -0.0010(4) -0.0050(4)

loop_
_atom_type_symbol
_atom_type_scat_dispersion_real
_atom_type_scat_dispersion_imag
_atom_type_scat_Cromer_Mann_a1
_atom_type_scat_Cromer_Mann_b1
_atom_type_scat_Cromer_Mann_a2
_atom_type_scat_Cromer_Mann_b2
_atom_type_scat_Cromer_Mann_a3
_atom_type_scat_Cromer_Mann_b3
_atom_type_scat_Cromer_Mann_a4
_atom_type_scat_Cromer_Mann_b4
_atom_type_scat_Cromer_Mann_c
_atom_type_scat_source
C 0.0033 0.0016 2.3100 20.8439 1.0200 10.2075 1.5886 0.5687 0.8650 51.6512 0.2156 'International Tables Vol C 4.2.6.8 and 6.1.1.4'
H 0.0000 0.0000 0.4930 10.5109 0.3229 26.1257 0.1402 3.1424 0.0408 57.7998 0.0030 'International Tables Vol C 4.2.6.8 and 6.1.1.4'
N 0.0061 0.0033 12.2126 0.0057 3.1322 9.8933 2.0125 28.9975 1.1663 0.5826 -11.5290 'International Tables Vol C 4.2.6.8 and 6.1.1.4'
Cr 0.3209 0.6236 10.6406 6.1038 7.3537 0.3920 3.3240 20.2626 1.4922 98.7399 1.1832 'International Tables Vol C 4.2.6.8 and 6.1.1.4'
Cl 0.1484 0.1585 11.4604 0.0104 7.1964 1.1662 6.2556 18.5194 1.6455 47.7784 -9.5574 'International Tables Vol C 4.2.6.8 and 6.1.1.4'
Si 0.0817 0.0704 6.2915 2.4386 3.0353 32.3337 1.9891 0.6785 1.5410 81.6937 1.1407 'International Tables Vol C 4.2.6.8 and 6.1.1.4'

loop_
_geom_angle_atom_site_label_1
_geom_angle_atom_site_label_2
_geom_angle_atom_site_label_3
_geom_angle
_geom_angle_publ_flag
N1 Cr1 N3 86.54(9) yes
N1 Cr1 N5 88.12(11) yes
N3 Cr1 N5 88.27(10) yes
N1 Cr1 Cl1 94.65(7) yes
N3 Cr1 Cl1 178.49(8) yes
N5 Cr1 Cl1 90.83(8) yes
N1 Cr1 Cl2 169.78(7) yes
N3 Cr1 Cl2 87.63(7) yes
N5 Cr1 Cl2 83.33(9) yes
Cl1 Cr1 Cl2 91.06(3) yes
N1 Cr1 Cl3 90.56(7) yes
N3 Cr1 Cl3 90.15(7) yes
N5 Cr1 Cl3 178.00(8) yes
Cl1 Cr1 Cl3 90.77(3) yes
Cl2 Cr1 Cl3 97.84(3) yes
Cr1 N1 N2 118.98(18) yes
Cr1 N1 C1 135.0(2) yes
N2 N1 C1 104.9(2) yes
N1 N2 C3 111.7(2) yes
N1 N2 C11 119.2(2) yes
C3 N2 C11 128.1(2) yes
Cr1 N3 N4 120.80(18) yes
Cr1 N3 C6 133.76(19) yes
N4 N3 C6 105.2(2) yes
N3 N4 C8 111.8(2) yes
N3 N4 C11 119.0(2) yes
C8 N4 C11 129.1(2) yes
Cr1 N5 Si1 116.33(14) yes
Cr1 N5 C14 120.64(19) yes
Si1 N5 C14 113.8(2) yes
Cr1 N5 H1 85(6) yes
Si1 N5 H1 118(6) yes
C14 N5 H1 97(6) yes
N5 Si1 C11 103.39(12) yes
N5 Si1 C12 114.65(15) yes
C11 Si1 C12 104.64(14) yes
N5 Si1 C13 105.96(16) yes
C11 Si1 C13 109.47(15) yes
C12 Si1 C13 117.75(16) yes
N1 C1 C2 109.8(3) yes
N1 C1 C4 123.6(3) yes
C2 C1 C4 126.7(3) yes
C1 C2 C3 107.4(3) yes
C1 C2 H21 126.4 no
C3 C2 H21 126.3 no
C2 C3 N2 106.2(3) yes
C2 C3 C5 131.2(3) yes
N2 C3 C5 122.6(3) yes
C1 C4 H41 109.7 no
C1 C4 H42 109.5 no
H41 C4 H42 109.5 no
C1 C4 H43 109.2 no
H41 C4 H43 109.5 no
H42 C4 H43 109.5 no
C3 C5 H51 109.6 no
C3 C5 H52 109.6 no
H51 C5 H52 109.5 no
C3 C5 H53 109.2 no
H51 C5 H53 109.5 no
H52 C5 H53 109.5 no
N3 C6 C7 109.7(3) yes
N3 C6 C9 124.3(3) yes
C7 C6 C9 126.0(3) yes
C6 C7 C8 107.5(3) yes
C6 C7 H71 126.3 no
C8 C7 H71 126.2 no
C7 C8 N4 105.8(3) yes
C7 C8 C10 132.0(3) yes
N4 C8 C10 122.3(3) yes
C6 C9 H91 109.7 no
C6 C9 H92 109.4 no
H91 C9 H92 109.5 no
C6 C9 H93 109.3 no
H91 C9 H93 109.5 no
H92 C9 H93 109.5 no
C8 C10 H101 109.5 no
C8 C10 H102 109.6 no
H101 C10 H102 109.5 no
C8 C10 H103 109.3 no
H101 C10 H103 109.5 no
H102 C10 H103 109.5 no
N2 C11 N4 109.6(2) yes
N2 C11 Si1 111.84(19) yes
N4 C11 Si1 114.5(2) yes
N2 C11 H111 106.7 no
N4 C11 H111 106.8 no
Si1 C11 H111 106.9 no
Si1 C12 H121 109.5 no
Si1 C12 H122 109.5 no
H121 C12 H122 109.5 no
Si1 C12 H123 109.4 no
H121 C12 H123 109.5 no
H122 C12 H123 109.5 no
Si1 C13 H131 109.6 no
Si1 C13 H132 109.3 no
H131 C13 H132 109.5 no
Si1 C13 H133 109.5 no
H131 C13 H133 109.5 no
H132 C13 H133 109.5 no
N5 C14 C15 119.4(3) yes
N5 C14 C19 121.3(3) yes
C15 C14 C19 119.3(3) yes
C14 C15 C16 122.4(4) yes
C14 C15 H151 118.6 no
C16 C15 H151 119.0 no
C15 C16 C17 118.0(4) yes
C15 C16 H161 121.0 no
C17 C16 H161 121.0 no
C16 C17 C18 124.1(4) yes
C16 C17 H171 117.9 no
C18 C17 H171 118.0 no
C17 C18 C19 117.5(4) yes
C17 C18 H181 121.1 no
C19 C18 H181 121.5 no
C18 C19 C14 118.7(4) yes
C18 C19 H191 120.9 no
C14 C19 H191 120.4 no
Cl101 C101 Cl102 111.8(2) yes
Cl101 C101 H1011 108.9 no
Cl102 C101 H1011 109.0 no
Cl101 C101 H1012 108.8 no
Cl102 C101 H1012 108.8 no
H1011 C101 H1012 109.5 no

loop_
_geom_bond_atom_site_label_1
_geom_bond_atom_site_label_2
_geom_bond_distance
_geom_bond_publ_flag
Cr1 N1 2.129(3) yes
Cr1 N3 2.141(2) yes
Cr1 N5 2.190(3) yes
Cr1 Cl1 2.2747(9) yes
Cr1 Cl2 2.3291(9) yes
Cr1 Cl3 2.3280(8) yes
N1 N2 1.385(3) yes
N1 C1 1.349(4) yes
N2 C3 1.354(4) yes
N2 C11 1.450(4) yes
N3 N4 1.373(3) yes
N3 C6 1.350(4) yes
N4 C8 1.363(4) yes
N4 C11 1.448(4) yes
N5 Si1 1.794(3) yes
N5 C14 1.451(4) yes
N5 H1 1.04(10) yes
Si1 C11 1.908(3) yes
Si1 C12 1.840(3) yes
Si1 C13 1.832(3) yes
C1 C2 1.402(4) yes
C1 C4 1.488(4) yes
C2 C3 1.371(5) yes
C2 H21 0.950 no
C3 C5 1.490(4) yes
C4 H41 0.950 no
C4 H42 0.950 no
C4 H43 0.950 no
C5 H51 0.950 no
C5 H52 0.950 no
C5 H53 0.950 no
C6 C7 1.397(4) yes
C6 C9 1.493(4) yes
C7 C8 1.372(4) yes
C7 H71 0.950 no
C8 C10 1.490(4) yes
C9 H91 0.950 no
C9 H92 0.950 no
C9 H93 0.950 no
C10 H101 0.950 no
C10 H102 0.950 no
C10 H103 0.950 no
C11 H111 0.950 no
C12 H121 0.950 no
C12 H122 0.950 no
C12 H123 0.950 no
C13 H131 0.950 no
C13 H132 0.950 no
C13 H133 0.950 no
C14 C15 1.398(5) yes
C14 C19 1.396(5) yes
C15 C16 1.352(5) yes
C15 H151 0.950 no
C16 C17 1.372(6) yes
C16 H161 0.950 no
C17 C18 1.367(6) yes
C17 H171 0.950 no
C18 C19 1.445(6) yes
C18 H181 0.950 no
C19 H191 0.950 no
C101 Cl101 1.759(4) yes
C101 Cl102 1.750(4) yes
C101 H1011 0.950 no
C101 H1012 0.950 no
